data_1553683
loop_
_publ_author_name
'Liu, Kang'
'Li, Xu'
'Ma, Dingxuan'
'Han, Yi'
'Li, Baiyan'
'Shi, Zhan'
'Li, Zhenjiang'
'Wang, Lei'

_publ_section_title
;
 A microporous yttrium metal--organic framework of an unusual nia topology
 for high adsorption selectivity of C2H2and CO2over CH4at room temperature
;
_journal_issue 10
_journal_name_full 'Materials Chemistry Frontiers'
_journal_page_first 1982
_journal_paper_doi 10.1039/C7QM00164A
_journal_volume 1
_journal_year 2017
_chemical_formula_moiety 'C9 H4 N2 O4 Y0.33'
_chemical_formula_sum 'C9 H4 N2 O4 Y0.33'
_chemical_formula_weight 233.78
_chemical_melting_point ?
_space_group_IT_number 159
_space_group_name_Hall 'P 3 -2c'
_space_group_name_H-M_alt 'P 3 1 c'
_symmetry_cell_setting hexagonal
_symmetry_space_group_name_Hall 'P 3 -2c'
_symmetry_space_group_name_H-M 'P 3 1 c'
_atom_sites_solution_hydrogens geom
_atom_sites_solution_primary direct
_atom_sites_solution_secondary difmap
_audit_creation_method SHELXL-97
_audit_update_record
;
2016-04-21 deposited with the CCDC.
2017-06-05 downloaded from the CCDC.
;
_cell_angle_alpha 90.00
_cell_angle_beta 90.00
_cell_angle_gamma 120.00
_cell_formula_units_Z 6
_cell_length_a 12.8501(18)
_cell_length_b 12.8501(18)
_cell_length_c 15.709(3)
_cell_measurement_reflns_used 3428
_cell_measurement_temperature 293(2)
_cell_measurement_theta_max 27.46
_cell_measurement_theta_min 3.17
_cell_volume 2246.4(6)
_computing_cell_refinement Process-auto
_computing_data_collection Process-auto
_computing_data_reduction Process-auto
_computing_structure_refinement 'SHELXL-97 (Sheldrick, 1997)'
_computing_structure_solution 'SHELXS-97 (Sheldrick, 1990)'
_diffrn_ambient_temperature 293(2)
_diffrn_detector_area_resol_mean 10.0
_diffrn_measured_fraction_theta_full 0.997
_diffrn_measured_fraction_theta_max 0.997
_diffrn_measurement_device_type 'Rigaku RAXIS-RAPID'
_diffrn_measurement_method omega-scan
_diffrn_radiation_monochromator graphite
_diffrn_radiation_source 'fine-focus sealed tube'
_diffrn_radiation_type MoK\a
_diffrn_radiation_wavelength 0.71073
_diffrn_reflns_av_R_equivalents 0.0494
_diffrn_reflns_av_sigmaI/netI 0.0484
_diffrn_reflns_limit_h_max 16
_diffrn_reflns_limit_h_min -16
_diffrn_reflns_limit_k_max 16
_diffrn_reflns_limit_k_min -15
_diffrn_reflns_limit_l_max 20
_diffrn_reflns_limit_l_min -20
_diffrn_reflns_number 21210
_diffrn_reflns_theta_full 27.46
_diffrn_reflns_theta_max 27.46
_diffrn_reflns_theta_min 3.17
_diffrn_standards_decay_% 0
_diffrn_standards_interval_count 0
_diffrn_standards_interval_time 0
_diffrn_standards_number 0
_exptl_absorpt_coefficient_mu 1.347
_exptl_absorpt_correction_T_max 0.722
_exptl_absorpt_correction_T_min 0.696
_exptl_absorpt_correction_type empirical
_exptl_absorpt_process_details Process-auto
_exptl_crystal_colour colourless
_exptl_crystal_density_diffrn 1.037
_exptl_crystal_density_meas ?
_exptl_crystal_density_method 'not measured'
_exptl_crystal_description block
_exptl_crystal_F_000 702
_exptl_crystal_size_max 0.27
_exptl_crystal_size_mid 0.26
_exptl_crystal_size_min 0.24
_platon_squeeze_details
;
The Platon SQUEEZE procedure was applied to recover 28 electrons
per formula unit. Lattice solvent water molecules (10 electrons/H2O) were present, and the electrons recovered by SQUEEZE have been assigned as 3 water molecules per formula unit. These water molecules have been included in the formula.
;
_refine_diff_density_max 0.369
_refine_diff_density_min -0.223
_refine_diff_density_rms 0.058
_refine_ls_abs_structure_details 'Flack H D (1983), Acta Cryst. A39, 876-881'
_refine_ls_abs_structure_Flack 0.005(6)
_refine_ls_extinction_method none
_refine_ls_goodness_of_fit_ref 1.084
_refine_ls_hydrogen_treatment constr
_refine_ls_matrix_type full
_refine_ls_number_parameters 139
_refine_ls_number_reflns 3428
_refine_ls_number_restraints 1
_refine_ls_restrained_S_all 1.083
_refine_ls_R_factor_all 0.0345
_refine_ls_R_factor_gt 0.0325
_refine_ls_shift/su_max 0.000
_refine_ls_shift/su_mean 0.000
_refine_ls_structure_factor_coef Fsqd
_refine_ls_weighting_details 'calc w=1/[\s^2^(Fo^2^)+(0.0532P)^2^+0.2118P] where P=(Fo^2^+2Fc^2^)/3'
_refine_ls_weighting_scheme calc
_refine_ls_wR_factor_gt 0.0890
_refine_ls_wR_factor_ref 0.0897
_reflns_number_gt 3261
_reflns_number_total 3428
_reflns_threshold_expression >2sigma(I)
_cod_data_source_file c7qm00164a2.cif
_cod_data_source_block aaa
_cod_depositor_comments
;
The following automatic conversions were performed:

data item '_chemical_melting_point' value 'not measured' was changed
to '?' -- the value is undefined or not given.

data item '_exptl_crystal_density_meas' value 'none' was changed to
'?' -- the value is perceived as not measured.

Automatic conversion script
Id: cif_fix_values 6909 2019-04-08 15:41:33Z antanas 
;
_cod_original_sg_symbol_Hall P3-2c
_cod_original_sg_symbol_H-M P31c
_cod_database_code 1553683

loop_
_symmetry_equiv_pos_as_xyz
'x, y, z'
'-y, x-y, z'
'-x+y, -x, z'
'y, x, z+1/2'
'x-y, -y, z+1/2'
'-x, -x+y, z+1/2'

loop_
_atom_site_label
_atom_site_type_symbol
_atom_site_fract_x
_atom_site_fract_y
_atom_site_fract_z
_atom_site_U_iso_or_equiv
_atom_site_adp_type
_atom_site_occupancy
_atom_site_symmetry_multiplicity
_atom_site_calc_flag
_atom_site_refinement_flags
Y1 Y 0.6667 0.3333 0.03335(3) 0.01574(10) Uani 1 3 d S
C1 C 1.0563(2) 0.9396(2) -0.23005(17) 0.0240(5) Uani 1 1 d .
C2 C 1.0705(2) 0.7547(2) -0.22153(18) 0.0263(6) Uani 1 1 d .
C3 C 1.1052(2) 0.6924(2) -0.27721(17) 0.0258(5) Uani 1 1 d .
H3A H 1.1572 0.7325 -0.3221 0.031 Uiso 1 1 calc R
C4 C 1.0617(2) 0.5704(2) -0.26512(16) 0.0250(5) Uani 1 1 d .
C5 C 0.9838(2) 0.5108(2) -0.19781(17) 0.0298(6) Uani 1 1 d .
H5A H 0.9536 0.4288 -0.1905 0.036 Uiso 1 1 calc R
C6 C 0.9505(3) 0.5726(3) -0.14131(18) 0.0283(6) Uani 1 1 d .
C7 C 0.9957(3) 0.6951(2) -0.15291(18) 0.0292(6) Uani 1 1 d .
H7A H 0.9758 0.7374 -0.1145 0.035 Uiso 1 1 calc R
C8 C 0.8666(3) 0.5053(3) -0.06927(18) 0.0323(6) Uani 1 1 d .
N1 N 0.9355(2) 0.8749(2) -0.22975(16) 0.0298(5) Uani 1 1 d .
N2 N 1.11875(19) 0.88036(19) -0.23269(15) 0.0318(5) Uani 1 1 d .
H2A H 1.1947 0.9228 -0.2420 0.038 Uiso 1 1 calc R
O1 O 0.81993(19) 0.39300(19) -0.06917(13) 0.0426(6) Uani 1 1 d .
O2 O 0.8464(2) 0.5596(2) -0.01225(13) 0.0408(5) Uani 1 1 d .
C9 C 1.0954(2) 0.5001(2) -0.32528(16) 0.0235(5) Uani 1 1 d .
O3 O 1.17839(18) 0.55760(18) -0.37736(11) 0.0309(4) Uani 1 1 d .
O4 O 1.03828(19) 0.38804(18) -0.32008(15) 0.0358(5) Uani 1 1 d .

loop_
_atom_site_aniso_label
_atom_site_aniso_U_11
_atom_site_aniso_U_22
_atom_site_aniso_U_33
_atom_site_aniso_U_23
_atom_site_aniso_U_13
_atom_site_aniso_U_12
Y1 0.01740(12) 0.01740(12) 0.01243(15) 0.000 0.000 0.00870(6)
C1 0.0194(12) 0.0212(12) 0.0344(14) 0.0009(11) 0.0042(10) 0.0123(10)
C2 0.0201(11) 0.0203(12) 0.0393(15) 0.0026(10) 0.0069(11) 0.0108(10)
C3 0.0233(12) 0.0212(11) 0.0331(13) 0.0078(10) 0.0128(11) 0.0112(10)
C4 0.0272(13) 0.0235(12) 0.0261(12) 0.0030(10) 0.0083(10) 0.0140(10)
C5 0.0315(14) 0.0239(12) 0.0338(15) 0.0073(12) 0.0130(12) 0.0138(11)
C6 0.0293(13) 0.0278(14) 0.0299(14) 0.0055(11) 0.0112(11) 0.0158(12)
C7 0.0310(14) 0.0288(13) 0.0323(14) 0.0004(12) 0.0115(12) 0.0182(12)
C8 0.0261(14) 0.0431(17) 0.0296(15) 0.0091(13) 0.0114(12) 0.0189(13)
N1 0.0202(11) 0.0237(11) 0.0439(14) -0.0049(10) 0.0001(10) 0.0098(9)
N2 0.0188(10) 0.0203(10) 0.0563(16) 0.0054(10) 0.0122(10) 0.0098(8)
O1 0.0367(12) 0.0360(12) 0.0474(13) 0.0137(10) 0.0250(10) 0.0124(10)
O2 0.0419(12) 0.0531(14) 0.0334(11) 0.0013(9) 0.0140(9) 0.0284(11)
C9 0.0227(12) 0.0272(13) 0.0237(11) 0.0071(10) 0.0079(10) 0.0149(10)
O3 0.0350(11) 0.0324(11) 0.0287(10) 0.0067(9) 0.0140(9) 0.0195(9)
O4 0.0396(12) 0.0221(10) 0.0459(13) -0.0002(9) 0.0119(10) 0.0156(9)

loop_
_atom_type_symbol
_atom_type_description
_atom_type_scat_dispersion_real
_atom_type_scat_dispersion_imag
_atom_type_scat_source
C C 0.0033 0.0016 'International Tables Vol C Tables 4.2.6.8 and 6.1.1.4'
H H 0.0000 0.0000 'International Tables Vol C Tables 4.2.6.8 and 6.1.1.4'
N N 0.0061 0.0033 'International Tables Vol C Tables 4.2.6.8 and 6.1.1.4'
O O 0.0106 0.0060 'International Tables Vol C Tables 4.2.6.8 and 6.1.1.4'
Y Y -2.7962 3.5667 'International Tables Vol C Tables 4.2.6.8 and 6.1.1.4'

loop_
_geom_angle_atom_site_label_1
_geom_angle_atom_site_label_2
_geom_angle_atom_site_label_3
_geom_angle
_geom_angle_site_symmetry_1
_geom_angle_site_symmetry_3
O3 Y1 O3 85.52(8) 6_765 4_545
O3 Y1 O3 85.52(8) 6_765 5_565
O3 Y1 O3 85.52(8) 4_545 5_565
O3 Y1 O1 81.68(7) 6_765 .
O3 Y1 O1 139.50(8) 4_545 .
O3 Y1 O1 131.10(8) 5_565 .
O3 Y1 O1 131.10(8) 6_765 3_665
O3 Y1 O1 81.68(7) 4_545 3_665
O3 Y1 O1 139.50(8) 5_565 3_665
O1 Y1 O1 78.40(9) . 3_665
O3 Y1 O1 139.50(8) 6_765 2_655
O3 Y1 O1 131.10(8) 4_545 2_655
O3 Y1 O1 81.68(7) 5_565 2_655
O1 Y1 O1 78.40(9) . 2_655
O1 Y1 O1 78.40(9) 3_665 2_655
O3 Y1 O2 81.25(7) 6_765 3_665
O3 Y1 O2 73.83(7) 4_545 3_665
O3 Y1 O2 156.20(7) 5_565 3_665
O1 Y1 O2 66.34(7) . 3_665
O1 Y1 O2 49.85(7) 3_665 3_665
O1 Y1 O2 120.85(7) 2_655 3_665
O3 Y1 O2 73.83(7) 6_765 .
O3 Y1 O2 156.20(7) 4_545 .
O3 Y1 O2 81.25(7) 5_565 .
O1 Y1 O2 49.85(7) . .
O1 Y1 O2 120.85(7) 3_665 .
O1 Y1 O2 66.34(7) 2_655 .
O2 Y1 O2 113.49(4) 3_665 .
O3 Y1 O2 156.20(7) 6_765 2_655
O3 Y1 O2 81.25(7) 4_545 2_655
O3 Y1 O2 73.83(7) 5_565 2_655
O1 Y1 O2 120.85(7) . 2_655
O1 Y1 O2 66.34(7) 3_665 2_655
O1 Y1 O2 49.85(7) 2_655 2_655
O2 Y1 O2 113.49(4) 3_665 2_655
O2 Y1 O2 113.49(4) . 2_655
O3 Y1 C8 106.20(8) 6_765 3_665
O3 Y1 C8 79.45(8) 4_545 3_665
O3 Y1 C8 160.00(8) 5_565 3_665
O1 Y1 C8 67.75(8) . 3_665
O1 Y1 C8 25.02(8) 3_665 3_665
O1 Y1 C8 98.31(8) 2_655 3_665
O2 Y1 C8 25.16(7) 3_665 3_665
O2 Y1 C8 117.24(7) . 3_665
O2 Y1 C8 90.78(8) 2_655 3_665
O3 Y1 C8 79.45(8) 6_765 .
O3 Y1 C8 160.00(8) 4_545 .
O3 Y1 C8 106.20(8) 5_565 .
O1 Y1 C8 25.02(8) . .
O1 Y1 C8 98.31(8) 3_665 .
O1 Y1 C8 67.75(8) 2_655 .
O2 Y1 C8 90.78(8) 3_665 .
O2 Y1 C8 25.16(7) . .
O2 Y1 C8 117.24(7) 2_655 .
C8 Y1 C8 92.08(8) 3_665 .
O3 Y1 C8 160.00(8) 6_765 2_655
O3 Y1 C8 106.20(8) 4_545 2_655
O3 Y1 C8 79.45(8) 5_565 2_655
O1 Y1 C8 98.31(8) . 2_655
O1 Y1 C8 67.75(8) 3_665 2_655
O1 Y1 C8 25.02(8) 2_655 2_655
O2 Y1 C8 117.24(7) 3_665 2_655
O2 Y1 C8 90.78(8) . 2_655
O2 Y1 C8 25.16(7) 2_655 2_655
C8 Y1 C8 92.08(8) 3_665 2_655
C8 Y1 C8 92.08(8) . 2_655
N1 C1 N1 126.9(3) . 2_765
N1 C1 N2 118.5(2) . .
N1 C1 N2 114.6(2) 2_765 .
C7 C2 C3 119.9(2) . .
C7 C2 N2 120.7(2) . .
C3 C2 N2 119.3(2) . .
C4 C3 C2 119.7(2) . .
C3 C4 C5 119.9(2) . .
C3 C4 C9 121.0(2) . .
C5 C4 C9 119.1(2) . .
C4 C5 C6 120.7(2) . .
C7 C6 C5 119.3(2) . .
C7 C6 C8 121.6(3) . .
C5 C6 C8 119.2(3) . .
C6 C7 C2 120.5(2) . .
O2 C8 O1 122.1(3) . .
O2 C8 C6 120.8(3) . .
O1 C8 C6 117.1(3) . .
O2 C8 Y1 70.86(16) . .
O1 C8 Y1 52.51(14) . .
C6 C8 Y1 164.7(2) . .
C1 N1 C1 113.1(3) . 3_675
C1 N2 C2 126.1(2) . .
C8 O1 Y1 102.47(17) . .
C8 O2 Y1 83.97(18) . .
O4 C9 O3 124.0(2) . .
O4 C9 C4 118.0(2) . .
O3 C9 C4 118.0(2) . .
C9 O3 Y1 177.47(19) . 4_654

loop_
_geom_bond_atom_site_label_1
_geom_bond_atom_site_label_2
_geom_bond_distance
_geom_bond_site_symmetry_2
Y1 O3 2.2595(19) 6_765
Y1 O3 2.2595(19) 4_545
Y1 O3 2.2595(19) 5_565
Y1 O1 2.3559(19) .
Y1 O1 2.3559(19) 3_665
Y1 O1 2.3559(19) 2_655
Y1 O2 2.754(2) 3_665
Y1 O2 2.754(2) .
Y1 O2 2.754(2) 2_655
Y1 C8 2.899(3) 3_665
Y1 C8 2.899(3) .
Y1 C8 2.899(3) 2_655
C1 N1 1.346(4) .
C1 N1 1.351(4) 2_765
C1 N2 1.355(3) .
C2 C7 1.391(4) .
C2 C3 1.401(4) .
C2 N2 1.422(3) .
C3 C4 1.388(3) .
C4 C5 1.393(3) .
C4 C9 1.513(3) .
C5 C6 1.393(4) .
C6 C7 1.390(4) .
C6 C8 1.503(4) .
C8 O2 1.239(4) .
C8 O1 1.256(4) .
N1 C1 1.351(4) 3_675
C9 O4 1.250(3) .
C9 O3 1.251(3) .
O3 Y1 2.2595(19) 4_654

loop_
_platon_squeeze_void_nr
_platon_squeeze_void_average_x
_platon_squeeze_void_average_y
_platon_squeeze_void_average_z
_platon_squeeze_void_volume
_platon_squeeze_void_count_electrons
_platon_squeeze_void_content
1 -0.021 -0.019 -0.050 1189 170 ' '
